data_2239910
loop_
_publ_author_name
'El Fal, Mohammed'
'Ramli, Youssef'
'Essassi, El Mokhtar'
'Saadi, Mohamed'
'El Ammari, Lahcen'

_publ_section_title
;
 Crystal structure of
 1-ethylpyrazolo[3,4-<i>d</i>]pyrimidine-4(5<i>H</i>)-thione
;
_journal_coeditor_code HB7262
_journal_issue 9
_journal_name_full 'Acta Crystallographica Section E'
_journal_page_first o1005
_journal_page_last o1006
_journal_paper_doi 10.1107/S160053681401825X
_journal_volume 70
_journal_year 2014
_chemical_formula_iupac 'C7 H8 N4 S'
_chemical_formula_moiety 'C7 H8 N4 S'
_chemical_formula_sum 'C7 H8 N4 S'
_chemical_formula_weight 180.23
_chemical_name_systematic
;
1-Ethylpyrazolo[3,4-<i>d</i>]pyrimidine-4(5<i>H</i>)-thione
;
_space_group_IT_number 4
_symmetry_cell_setting monoclinic
_symmetry_space_group_name_Hall 'P 2yb'
_symmetry_space_group_name_H-M 'P 1 21 1'
_atom_sites_solution_hydrogens geom
_atom_sites_solution_primary direct
_atom_sites_solution_secondary difmap
_audit_creation_method SHELXL-97
_cell_angle_alpha 90.00
_cell_angle_beta 93.71(4)
_cell_angle_gamma 90.00
_cell_formula_units_Z 2
_cell_length_a 4.472(4)
_cell_length_b 5.353(4)
_cell_length_c 17.573(12)
_cell_measurement_reflns_used 1704
_cell_measurement_temperature 296(2)
_cell_measurement_theta_max 27.48
_cell_measurement_theta_min 3.49
_cell_volume 419.8(6)
_computing_cell_refinement 'SAINT-Plus (Bruker, 2009)'
_computing_data_collection 'APEX2 (Bruker, 2009)'
_computing_data_reduction 'SAINT-Plus (Bruker, 2009)'
_computing_molecular_graphics 'ORTEP-3 for Windows (Farrugia, 2012)'
_computing_publication_material 'PLATON (Spek, 2009) and publCIF (Westrip, 2010)'
_computing_structure_refinement 'SHELXL97 (Sheldrick, 2008)'
_computing_structure_solution 'SHELXS97 (Sheldrick, 2008)'
_diffrn_ambient_temperature 296(2)
_diffrn_measured_fraction_theta_full 0.995
_diffrn_measured_fraction_theta_max 0.995
_diffrn_measurement_device_type 'Bruker X8 APEX CCD'
_diffrn_measurement_method '\f and \w scans'
_diffrn_radiation_monochromator graphite
_diffrn_radiation_source 'fine-focus sealed tube'
_diffrn_radiation_type MoK\a
_diffrn_radiation_wavelength 0.71073
_diffrn_reflns_av_R_equivalents 0.0587
_diffrn_reflns_av_sigmaI/netI 0.1334
_diffrn_reflns_limit_h_max 5
_diffrn_reflns_limit_h_min -5
_diffrn_reflns_limit_k_max 5
_diffrn_reflns_limit_k_min -6
_diffrn_reflns_limit_l_max 22
_diffrn_reflns_limit_l_min -22
_diffrn_reflns_number 4028
_diffrn_reflns_theta_full 27.48
_diffrn_reflns_theta_max 27.48
_diffrn_reflns_theta_min 3.49
_exptl_absorpt_coefficient_mu 0.332
_exptl_absorpt_correction_T_max 0.7459
_exptl_absorpt_correction_T_min 0.5777
_exptl_absorpt_correction_type multi-scan
_exptl_absorpt_process_details '(SADABS; Bruker, 2009)'
_exptl_crystal_colour yellow
_exptl_crystal_density_diffrn 1.426
_exptl_crystal_density_method 'not measured'
_exptl_crystal_description block
_exptl_crystal_F_000 188
_exptl_crystal_size_max 0.38
_exptl_crystal_size_mid 0.34
_exptl_crystal_size_min 0.29
_refine_diff_density_max 0.286
_refine_diff_density_min -0.360
_refine_ls_abs_structure_details 'Flack & Bernardinelli (2000), 652 Friedel pairs'
_refine_ls_abs_structure_Flack -0.11(16)
_refine_ls_extinction_method none
_refine_ls_goodness_of_fit_ref 1.009
_refine_ls_hydrogen_treatment constr
_refine_ls_matrix_type full
_refine_ls_number_parameters 109
_refine_ls_number_reflns 1704
_refine_ls_number_restraints 1
_refine_ls_restrained_S_all 1.009
_refine_ls_R_factor_all 0.0895
_refine_ls_R_factor_gt 0.0531
_refine_ls_shift/su_max 0.000
_refine_ls_shift/su_mean 0.000
_refine_ls_structure_factor_coef Fsqd
_refine_ls_weighting_details 'calc w=1/[\s^2^(Fo^2^)+(0.0000P)^2^] where P=(Fo^2^+2Fc^2^)/3'
_refine_ls_weighting_scheme calc
_refine_ls_wR_factor_gt 0.1183
_refine_ls_wR_factor_ref 0.1387
_reflns_number_gt 1242
_reflns_number_total 1704
_reflns_threshold_expression I>2\s(I)
_cod_data_source_file hb7262sup1.cif
_cod_data_source_block I
_cod_original_cell_volume 419.8(5)
_cod_original_sg_symbol_H-M 'P 21'
_cod_database_code 2239910
_cod_database_fobs_code 2239910

loop_
_symmetry_equiv_pos_as_xyz
'x, y, z'
'-x, y+1/2, -z'

loop_
_atom_site_type_symbol
_atom_site_label
_atom_site_fract_x
_atom_site_fract_y
_atom_site_fract_z
_atom_site_U_iso_or_equiv
_atom_site_adp_type
_atom_site_calc_flag
_atom_site_refinement_flags
_atom_site_occupancy
_atom_site_symmetry_multiplicity
C C1 0.2656(8) 0.2169(7) 0.6200(2) 0.0340(9) Uani d . 1 1
C C2 0.3666(8) 0.2465(8) 0.6972(2) 0.0349(9) Uani d . 1 1
C C3 0.5729(9) 0.1222(9) 0.7490(2) 0.0421(10) Uani d . 1 1
H H3 0.6856 -0.0166 0.7370 0.050 Uiso calc R 1 1
C C4 0.2506(9) 0.4396(7) 0.7391(2) 0.0386(10) Uani d . 1 1
C C5 -0.0448(9) 0.5752(8) 0.6444(2) 0.0438(11) Uani d . 1 1
H H5 -0.1874 0.6853 0.6230 0.053 Uiso calc R 1 1
C C6 0.3360(13) 0.5872(10) 0.8749(3) 0.0669(16) Uani d . 1 1
H H6A 0.1925 0.7165 0.8595 0.080 Uiso calc R 1 1
H H6B 0.5229 0.6675 0.8919 0.080 Uiso calc R 1 1
C C7 0.2207(15) 0.4383(15) 0.9390(3) 0.091(3) Uani d . 1 1
H H7A 0.1876 0.5471 0.9810 0.137 Uiso calc R 1 1
H H7B 0.3652 0.3131 0.9550 0.137 Uiso calc R 1 1
H H7C 0.0355 0.3592 0.9221 0.137 Uiso calc R 1 1
N N1 0.0543(7) 0.3928(6) 0.59849(19) 0.0407(9) Uani d . 1 1
H H1 -0.0256 0.4046 0.5509 0.049 Uiso d R 1 1
N N2 0.0419(8) 0.6091(7) 0.71546(19) 0.0435(9) Uani d . 1 1
N N3 0.3849(9) 0.4260(7) 0.80986(17) 0.0482(10) Uani d . 1 1
N N4 0.5830(8) 0.2300(8) 0.81616(19) 0.0513(10) Uani d . 1 1
S S1 0.3799(2) 0.0022(2) 0.55937(5) 0.0413(3) Uani d . 1 1

loop_
_atom_site_aniso_label
_atom_site_aniso_U_11
_atom_site_aniso_U_22
_atom_site_aniso_U_33
_atom_site_aniso_U_12
_atom_site_aniso_U_13
_atom_site_aniso_U_23
C1 0.0340(18) 0.030(2) 0.038(2) -0.0022(18) 0.0034(16) 0.0046(17)
C2 0.0340(18) 0.030(2) 0.040(2) -0.0013(19) 0.0000(15) 0.0005(18)
C3 0.046(2) 0.039(2) 0.040(2) 0.011(2) -0.0064(17) 0.0030(19)
C4 0.041(2) 0.036(3) 0.038(2) -0.0003(19) 0.0021(16) -0.0011(17)
C5 0.036(2) 0.038(3) 0.056(3) 0.0102(19) -0.0030(18) 0.005(2)
C6 0.089(4) 0.067(4) 0.045(3) 0.002(3) 0.005(2) -0.017(2)
C7 0.094(4) 0.128(8) 0.053(3) -0.003(5) 0.016(3) -0.009(3)
N1 0.0406(18) 0.037(2) 0.0440(19) 0.0066(17) -0.0044(15) 0.0078(16)
N2 0.050(2) 0.034(2) 0.046(2) 0.0076(18) 0.0027(16) -0.0015(16)
N3 0.059(2) 0.052(3) 0.0337(17) 0.0086(19) 0.0001(15) -0.0048(16)
N4 0.051(2) 0.058(3) 0.044(2) 0.015(2) -0.0072(16) -0.0002(18)
S1 0.0449(5) 0.0390(6) 0.0388(5) 0.0052(6) -0.0053(4) -0.0052(5)

loop_
_atom_type_symbol
_atom_type_description
_atom_type_scat_dispersion_real
_atom_type_scat_dispersion_imag
_atom_type_scat_source
C C 0.0033 0.0016 'International Tables Vol C Tables 4.2.6.8 and 6.1.1.4'
H H 0.0000 0.0000 'International Tables Vol C Tables 4.2.6.8 and 6.1.1.4'
N N 0.0061 0.0033 'International Tables Vol C Tables 4.2.6.8 and 6.1.1.4'
S S 0.1246 0.1234 'International Tables Vol C Tables 4.2.6.8 and 6.1.1.4'

loop_
_geom_angle_atom_site_label_1
_geom_angle_atom_site_label_2
_geom_angle_atom_site_label_3
_geom_angle
N1 C1 C2 111.1(3)
N1 C1 S1 122.1(3)
C2 C1 S1 126.8(3)
C4 C2 C1 119.1(4)
C4 C2 C3 104.9(3)
C1 C2 C3 136.0(4)
N4 C3 C2 110.8(4)
N4 C3 H3 124.6
C2 C3 H3 124.6
N3 C4 N2 125.4(4)
N3 C4 C2 106.9(4)
N2 C4 C2 127.7(3)
N2 C5 N1 125.7(4)
N2 C5 H5 117.1
N1 C5 H5 117.1
N3 C6 C7 110.5(5)
N3 C6 H6A 109.5
C7 C6 H6A 109.5
N3 C6 H6B 109.5
C7 C6 H6B 109.5
H6A C6 H6B 108.1
C6 C7 H7A 109.5
C6 C7 H7B 109.5
H7A C7 H7B 109.5
C6 C7 H7C 109.5
H7A C7 H7C 109.5
H7B C7 H7C 109.5
C5 N1 C1 125.2(3)
C5 N1 H1 112.4
C1 N1 H1 122.4
C5 N2 C4 111.2(3)
C4 N3 N4 111.2(3)
C4 N3 C6 127.6(4)
N4 N3 C6 121.2(4)
C3 N4 N3 106.2(3)

loop_
_geom_bond_atom_site_label_1
_geom_bond_atom_site_label_2
_geom_bond_distance
C1 N1 1.370(5)
C1 C2 1.410(5)
C1 S1 1.669(4)
C2 C4 1.390(5)
C2 C3 1.419(6)
C3 N4 1.312(5)
C3 H3 0.9300
C4 N3 1.347(5)
C4 N2 1.348(5)
C5 N2 1.296(5)
C5 N1 1.359(5)
C5 H5 0.9300
C6 N3 1.459(5)
C6 C7 1.499(7)
C6 H6A 0.9700
C6 H6B 0.9700
C7 H7A 0.9600
C7 H7B 0.9600
C7 H7C 0.9600
N1 H1 0.8900
N3 N4 1.373(5)

loop_
_geom_hbond_atom_site_label_D
_geom_hbond_atom_site_label_H
_geom_hbond_atom_site_label_A
_geom_hbond_site_symmetry_A
_geom_hbond_distance_DH
_geom_hbond_distance_HA
_geom_hbond_distance_DA
_geom_hbond_angle_DHA
N1 H1 S1 2_556 0.89 2.48 3.333(4) 161
C5 H5 S1 1_465 0.93 2.75 3.685(5) 179
C3 H3 N2 1_645 0.93 2.60 3.528(6) 174
